data_4518445
loop_
_publ_author_name
'Harmer, Colin P.'
'Pak, Chongin'
'Greenfield, Joshua T.'
'Adeyemi, Adedoyin N.'
'Gamage, Eranga H.'
'Kovnir, Kirill'

_publ_section_title
;
 Non-innocent Intercalation of Diamines into Tetragonal FeS Superconductor
;
_journal_issue 1
_journal_name_full 'ACS Applied Energy Materials'
_journal_page_first 42
_journal_page_last 46
_journal_paper_doi 10.1021/acsaem.0c02996
_journal_volume 4
_journal_year 2021
_chemical_formula_sum 'C7 H28 Fe9 N7 S10'
_chemical_formula_weight 1033.61
_space_group_crystal_system monoclinic
_space_group_IT_number 14
_space_group_name_Hall '-P 2ybc'
_space_group_name_H-M_alt 'P 1 21/c 1'
_atom_sites_solution_hydrogens mixed
_audit_creation_method SHELXL-2014/7
_cell_angle_alpha 90
_cell_angle_beta 90.1120(10)
_cell_angle_gamma 90
_cell_formula_units_Z 8
_cell_length_a 8.3684(5)
_cell_length_b 33.246(2)
_cell_length_c 20.5563(12)
_cell_measurement_reflns_used 94109
_cell_measurement_temperature 90(2)
_cell_measurement_theta_max 31.000
_cell_measurement_theta_min 1.981
_cell_volume 5719.1(6)
_computing_structure_refinement 'SHELXL-2014/7 (Sheldrick, 2014)'
_diffrn_ambient_temperature 90(2)
_diffrn_measured_fraction_theta_full 0.999
_diffrn_measured_fraction_theta_max 0.996
_diffrn_measurement_device_type 'Bruker APEX II CCD area-detector'
_diffrn_radiation_type MoK\a
_diffrn_radiation_wavelength 0.71073
_diffrn_reflns_av_R_equivalents 0.0621
_diffrn_reflns_av_unetI/netI 0.0518
_diffrn_reflns_Laue_measured_fraction_full 0.999
_diffrn_reflns_Laue_measured_fraction_max 0.996
_diffrn_reflns_limit_h_max 12
_diffrn_reflns_limit_h_min -12
_diffrn_reflns_limit_k_max 48
_diffrn_reflns_limit_k_min -48
_diffrn_reflns_limit_l_max 29
_diffrn_reflns_limit_l_min -29
_diffrn_reflns_number 94109
_diffrn_reflns_point_group_measured_fraction_full 0.999
_diffrn_reflns_point_group_measured_fraction_max 0.996
_diffrn_reflns_theta_full 25.242
_diffrn_reflns_theta_max 31.000
_diffrn_reflns_theta_min 1.981
_diffrn_source 'fine-focus sealed tube'
_exptl_absorpt_coefficient_mu 5.171
_exptl_absorpt_correction_T_max 0.7564
_exptl_absorpt_correction_T_min 0.5627
_exptl_absorpt_correction_type multi-scan
_exptl_absorpt_process_details SADABS
_exptl_crystal_colour brown
_exptl_crystal_density_diffrn 2.401
_exptl_crystal_description plate
_exptl_crystal_F_000 4104
_exptl_crystal_size_max 0.30
_exptl_crystal_size_mid 0.24
_exptl_crystal_size_min 0.01
_refine_diff_density_max 2.039
_refine_diff_density_min -1.209
_refine_diff_density_rms 0.236
_refine_ls_extinction_method none
_refine_ls_goodness_of_fit_ref 1.033
_refine_ls_hydrogen_treatment mixed
_refine_ls_matrix_type full
_refine_ls_number_parameters 608
_refine_ls_number_reflns 18218
_refine_ls_number_restraints 7
_refine_ls_restrained_S_all 1.033
_refine_ls_R_factor_all 0.0694
_refine_ls_R_factor_gt 0.0446
_refine_ls_shift/su_max 0.001
_refine_ls_shift/su_mean 0.000
_refine_ls_structure_factor_coef Fsqd
_refine_ls_weighting_details 'w=1/[\s^2^(Fo^2^)+(0.0352P)^2^+27.2140P] where P=(Fo^2^+2Fc^2^)/3'
_refine_ls_weighting_scheme calc
_refine_ls_wR_factor_gt 0.1018
_refine_ls_wR_factor_ref 0.1135
_reflns_Friedel_coverage 0.000
_reflns_number_gt 13731
_reflns_number_total 18218
_reflns_threshold_expression 'I > 2\s(I)'
_cod_data_source_file ae0c02996_si_002.cif
_cod_data_source_block C:\frames\guest\KIR_19~1\work\CP199_2_KK_copy
_cod_original_sg_symbol_H-M 'P 21/c'
_cod_database_code 4518445
_shelx_shelxl_version_number 2014/7
_shelx_space_group_comment
;
The symmetry employed for this shelxl refinement is uniquely defined
by the following loop, which should always be used as a source of
symmetry information in preference to the above space-group names.
They are only intended as comments.
;

loop_
_space_group_symop_operation_xyz
'x, y, z'
'-x, y+1/2, -z+1/2'
'-x, -y, -z'
'x, -y-1/2, z-1/2'

loop_
_atom_site_label
_atom_site_type_symbol
_atom_site_fract_x
_atom_site_fract_y
_atom_site_fract_z
_atom_site_U_iso_or_equiv
_atom_site_adp_type
_atom_site_occupancy
_atom_site_site_symmetry_order
_atom_site_calc_flag
_atom_site_refinement_flags_posn
_atom_site_refinement_flags_adp
_atom_site_refinement_flags_occupancy
_atom_site_disorder_assembly
_atom_site_disorder_group
Fe6 Fe 0.34204(12) 0.24280(3) 0.47447(4) 0.00931(16) Uani 1 1 d . . . . .
Fe9 Fe 0.65752(12) 0.25692(3) 0.49198(4) 0.00928(17) Uani 1 1 d . . . . .
Fe2 Fe 0.03465(12) 0.20893(3) 0.47554(4) 0.00978(17) Uani 1 1 d . . . . .
Fe13 Fe 0.96778(12) 0.28984(3) 0.49348(4) 0.00928(17) Uani 1 1 d . . . . .
Fe7 Fe 0.53229(12) 0.33425(3) 0.49581(4) 0.00948(17) Uani 1 1 d . . . . .
Fe8 Fe 0.46916(12) 0.16658(3) 0.47646(4) 0.00944(17) Uani 1 1 d . . . . .
Fe1 Fe -0.15453(13) 0.11829(3) 0.49585(4) 0.00926(16) Uani 1 1 d . . . . .
Fe10 Fe 0.84069(13) 0.36681(3) 0.49876(4) 0.00934(16) Uani 1 1 d . . . . .
Fe16 Fe 0.65755(12) 0.00863(3) 0.50722(4) 0.00929(16) Uani 1 1 d . . . . .
Fe5 Fe 0.16221(12) 0.13287(3) 0.47875(4) 0.00959(17) Uani 1 1 d . . . . .
Fe14 Fe 1.15640(12) 0.38290(3) 0.48463(4) 0.00900(16) Uani 1 1 d . . . . .
Fe12 Fe 0.53252(12) 0.08588(3) 0.49937(4) 0.00941(17) Uani 1 1 d . . . . .
Fe4 Fe -0.03192(12) 0.04084(3) 0.50282(4) 0.00933(17) Uani 1 1 d . . . . .
Fe3 Fe 0.46478(12) 0.41497(3) 0.48808(4) 0.00925(17) Uani 1 1 d . . . . .
S10 S 0.7515(2) 0.31307(6) 0.43603(5) 0.0092(2) Uani 1 1 d . . . . .
S5 S 0.2517(2) 0.18861(6) 0.53591(5) 0.0094(2) Uani 1 1 d . . . . .
Fe11 Fe 1.03326(12) 0.45932(3) 0.49058(4) 0.00896(17) Uani 1 1 d . . . . .
S2 S 0.1304(2) 0.26190(5) 0.41465(7) 0.0112(3) Uani 1 1 d . . . . .
Fe15 Fe 1.34243(12) 0.49131(3) 0.49345(4) 0.00941(16) Uani 1 1 d . . . . .
S6 S 0.4494(2) 0.28038(5) 0.55486(7) 0.0116(3) Uani 1 1 d . . . . .
S9 S 0.5510(2) 0.21879(5) 0.41205(7) 0.0110(3) Uani 1 1 d . . . . .
S13 S 0.8668(2) 0.23695(5) 0.55219(7) 0.0108(3) Uani 1 1 d . . . . .
S3 S 0.3669(2) 0.36523(5) 0.42226(7) 0.0100(3) Uani 1 1 d . . . . .
S4 S 0.0532(2) 0.09548(5) 0.55964(7) 0.0105(3) Uani 1 1 d . . . . .
S12 S 0.6337(2) 0.13980(5) 0.55467(7) 0.0108(3) Uani 1 1 d . . . . .
S14 S 1.0473(2) 0.34127(5) 0.55918(7) 0.0107(3) Uani 1 1 d . . . . .
S16 S 0.5540(2) -0.03532(5) 0.43403(7) 0.0105(3) Uani 1 1 d . . . . .
S1 S -0.0447(2) 0.15520(5) 0.41473(7) 0.0105(3) Uani 1 1 d . . . . .
S7 S 0.6304(2) 0.38417(5) 0.56150(7) 0.0105(3) Uani 1 1 d . . . . .
S8 S 0.3739(2) 0.11249(5) 0.41919(7) 0.0113(3) Uani 1 1 d . . . . .
S17 S 0.8659(2) -0.00833(5) 0.57006(7) 0.0105(3) Uani 1 1 d . . . . .
S18 S -0.2494(2) 0.06134(5) 0.44274(7) 0.0092(3) Uani 1 1 d . . . . .
S11 S 0.9490(2) 0.40920(5) 0.42388(7) 0.0098(3) Uani 1 1 d . . . . .
S15 S 1.2466(2) 0.43548(5) 0.54911(7) 0.0094(3) Uani 1 1 d . . . . .
S20 S 0.5515(2) 0.46899(5) 0.42893(7) 0.0104(3) Uani 1 1 d . . . . .
Fe18 Fe 0.15725(11) 0.83002(2) 0.25635(4) 0.01200(16) Uani 1 1 d . . . . .
Fe17 Fe 0.33811(11) 0.54476(2) 0.24748(4) 0.01168(16) Uani 1 1 d . . . . .
S19 S 0.8647(2) 0.48728(5) 0.56656(7) 0.0103(3) Uani 1 1 d . . . . .
N2 N 0.5326(7) 0.55890(16) 0.3144(2) 0.0168(10) Uani 1 1 d . . . . .
H2A H 0.5462 0.5854 0.3168 0.020 Uiso 1 1 calc R U . . .
H2B H 0.5100 0.5497 0.3540 0.020 Uiso 1 1 calc R U . . .
N9 N 0.3289(7) 0.86227(15) 0.1925(2) 0.0141(10) Uani 1 1 d . . . . .
H9A H 0.4059 0.8454 0.1802 0.017 Uiso 1 1 calc R U . . .
H9B H 0.2784 0.8708 0.1569 0.017 Uiso 1 1 calc R U . . .
N12 N -0.0369(7) 0.81620(18) 0.3238(3) 0.0194(11) Uani 1 1 d . . . . .
H12A H -0.0509 0.7897 0.3261 0.023 Uiso 1 1 calc R U . . .
H12B H -0.0125 0.8252 0.3634 0.023 Uiso 1 1 calc R U . . .
N11 N -0.0544(6) 0.84246(15) 0.1938(2) 0.0144(10) Uani 1 1 d . . . . .
H11A H -0.0631 0.8688 0.1866 0.017 Uiso 1 1 calc R U . . .
H11B H -0.0440 0.8301 0.1556 0.017 Uiso 1 1 calc R U . . .
N6 N 0.3180(7) 0.48380(15) 0.2943(2) 0.0162(10) Uani 1 1 d . . . . .
H6A H 0.4153 0.4745 0.3032 0.019 Uiso 1 1 calc R U . . .
H6B H 0.2648 0.4860 0.3315 0.019 Uiso 1 1 calc R U . . .
N1 N 0.5507(6) 0.53161(16) 0.1851(2) 0.0156(10) Uani 1 1 d . . . . .
H1A H 0.5562 0.5053 0.1771 0.019 Uiso 1 1 calc R U . . .
H1B H 0.5415 0.5444 0.1473 0.019 Uiso 1 1 calc R U . . .
N4 N 0.1470(7) 0.57283(15) 0.3084(3) 0.0168(10) Uani 1 1 d . . . . .
H4A H 0.0674 0.5554 0.3140 0.020 Uiso 1 1 calc R U . . .
H4B H 0.1864 0.5792 0.3473 0.020 Uiso 1 1 calc R U . . .
N3 N 0.3222(7) 0.60580(15) 0.2047(2) 0.0149(10) Uani 1 1 d . . . . .
H3A H 0.4200 0.6158 0.1994 0.018 Uiso 1 1 calc R U . . .
H3B H 0.2755 0.6044 0.1658 0.018 Uiso 1 1 calc R U . . .
N8 N 0.3498(7) 0.80216(15) 0.3155(2) 0.0133(9) Uani 1 1 d . . . . .
H8A H 0.4291 0.8196 0.3213 0.016 Uiso 1 1 calc R U . . .
H8B H 0.3120 0.7953 0.3544 0.016 Uiso 1 1 calc R U . . .
C10 C 0.2673(8) 0.91872(19) 0.2622(3) 0.0206(13) Uani 1 1 d . . . . .
H10C H 0.3128 0.9404 0.2878 0.025 Uiso 1 1 calc R U . . .
H10D H 0.1924 0.9302 0.2313 0.025 Uiso 1 1 calc R U . . .
C9 C 0.3996(8) 0.89657(19) 0.2260(3) 0.0210(14) Uani 1 1 d . . . . .
H9C H 0.4498 0.9144 0.1948 0.025 Uiso 1 1 calc R U . . .
H9D H 0.4805 0.8874 0.2565 0.025 Uiso 1 1 calc R U . . .
N7 N 0.1735(7) 0.76874(16) 0.2131(3) 0.0169(11) Uani 1 1 d . . . . .
H7A H 0.0759 0.7584 0.2088 0.020 Uiso 1 1 calc R U . . .
H7B H 0.2175 0.7703 0.1739 0.020 Uiso 1 1 calc R U . . .
C6 C 0.2345(8) 0.45508(18) 0.2512(3) 0.0173(12) Uani 1 1 d . . . . .
H6C H 0.1932 0.4327 0.2765 0.021 Uiso 1 1 calc R U . . .
H6D H 0.3078 0.4446 0.2190 0.021 Uiso 1 1 calc R U . . .
C5 C 0.0985(9) 0.4772(2) 0.2182(3) 0.0209(14) Uani 1 1 d . . . . .
H5C H 0.0454 0.4597 0.1872 0.025 Uiso 1 1 calc R U . . .
H5D H 0.0208 0.4860 0.2501 0.025 Uiso 1 1 calc R U . . .
N5 N 0.1686(7) 0.51244(15) 0.1842(2) 0.0147(10) Uani 1 1 d . . . . .
H5A H 0.0907 0.5291 0.1722 0.018 Uiso 1 1 calc R U . . .
H5B H 0.2189 0.5042 0.1485 0.018 Uiso 1 1 calc R U . . .
C1 C 0.6969(9) 0.5450(3) 0.2191(3) 0.0275(16) Uani 1 1 d . . . . .
H1C H 0.7876 0.5296 0.2035 0.033 Uiso 1 1 calc R U . . .
H1D H 0.7163 0.5731 0.2097 0.033 Uiso 1 1 calc R U . . .
C12 C -0.1842(8) 0.83553(19) 0.3008(3) 0.0182(12) Uani 1 1 d . . . . .
H12C H -0.1801 0.8642 0.3090 0.022 Uiso 1 1 calc R U . . .
H12D H -0.2760 0.8245 0.3233 0.022 Uiso 1 1 calc R U . . .
C2 C 0.6807(9) 0.5394(3) 0.2895(3) 0.0282(16) Uani 1 1 d . . . . .
H2C H 0.7729 0.5509 0.3113 0.034 Uiso 1 1 calc R U . . .
H2D H 0.6778 0.5109 0.2994 0.034 Uiso 1 1 calc R U . . .
C3 C 0.2274(8) 0.63294(18) 0.2483(3) 0.0187(12) Uani 1 1 d . . . . .
H3C H 0.1882 0.6559 0.2239 0.022 Uiso 1 1 calc R U . . .
H3D H 0.2946 0.6428 0.2834 0.022 Uiso 1 1 calc R U . . .
C7 C 0.2702(8) 0.74255(18) 0.2549(3) 0.0195(13) Uani 1 1 d . . . . .
H7C H 0.3090 0.7198 0.2300 0.023 Uiso 1 1 calc R U . . .
H7D H 0.2056 0.7324 0.2905 0.023 Uiso 1 1 calc R U . . .
N10 N 0.1839(7) 0.89034(15) 0.3051(2) 0.0161(10) Uani 1 1 d . . . . .
H10A H 0.0878 0.9000 0.3150 0.019 Uiso 1 1 calc R U . . .
H10B H 0.2388 0.8875 0.3420 0.019 Uiso 1 1 calc R U . . .
C8 C 0.4091(8) 0.76628(19) 0.2814(3) 0.0178(13) Uani 1 1 d . . . . .
H8C H 0.4704 0.7497 0.3112 0.021 Uiso 1 1 calc R U . . .
H8D H 0.4788 0.7743 0.2460 0.021 Uiso 1 1 calc R U . . .
C4 C 0.0870(8) 0.60913(19) 0.2762(3) 0.0203(13) Uani 1 1 d . . . . .
H4C H 0.0292 0.6256 0.3072 0.024 Uiso 1 1 calc R U . . .
H4D H 0.0141 0.6017 0.2415 0.024 Uiso 1 1 calc R U . . .
C13 C -0.1875(9) 0.7043(2) 0.2555(4) 0.0309(17) Uani 1 1 d . . . . .
H13C H -0.0867 0.6909 0.2471 0.037 Uiso 1 1 calc R U . . .
H13D H -0.2056 0.7224 0.2193 0.037 Uiso 1 1 calc R U . . .
N13 N -0.1625(10) 0.72923(19) 0.3119(3) 0.0325(15) Uani 1 1 d D . . . .
H13A H -0.263(6) 0.735(2) 0.332(4) 0.039 Uiso 1 1 d D U . . .
H13B H -0.112(9) 0.722(2) 0.350(3) 0.039 Uiso 1 1 d D U . . .
C14 C -0.3211(11) 0.6710(3) 0.2513(6) 0.062(4) Uani 1 1 d D . . . .
H14C H -0.4262 0.6846 0.2438 0.075 Uiso 1 1 calc R U . . .
H14D H -0.2990 0.6537 0.2125 0.075 Uiso 1 1 calc R U . . .
N14 N -0.3357(11) 0.6453(2) 0.3075(4) 0.0439(18) Uani 1 1 d D . . . .
H14A H -0.226(6) 0.642(3) 0.316(4) 0.053 Uiso 1 1 d D U . . .
H14B H -0.374(10) 0.666(2) 0.338(3) 0.053 Uiso 1 1 d D U . . .
C11 C -0.1979(7) 0.8275(2) 0.2279(3) 0.0180(13) Uani 1 1 d . . . . .
H11C H -0.2097 0.7979 0.2201 0.022 Uiso 1 1 calc R U . . .
H11D H -0.2951 0.8412 0.2102 0.022 Uiso 1 1 calc R U . . .

loop_
_atom_site_aniso_label
_atom_site_aniso_U_11
_atom_site_aniso_U_22
_atom_site_aniso_U_33
_atom_site_aniso_U_23
_atom_site_aniso_U_13
_atom_site_aniso_U_12
Fe6 0.0079(4) 0.0076(4) 0.0124(4) -0.0004(3) 0.0010(3) -0.0007(3)
Fe9 0.0077(4) 0.0076(4) 0.0126(4) 0.0009(3) 0.0010(4) -0.0003(4)
Fe2 0.0089(4) 0.0068(4) 0.0137(4) 0.0002(3) 0.0005(3) 0.0004(3)
Fe13 0.0083(4) 0.0062(4) 0.0133(4) 0.0011(3) 0.0008(4) 0.0002(3)
Fe7 0.0086(4) 0.0064(4) 0.0134(4) 0.0002(3) 0.0003(4) 0.0005(3)
Fe8 0.0074(4) 0.0073(4) 0.0136(4) -0.0013(3) 0.0009(3) 0.0002(3)
Fe1 0.0074(4) 0.0066(4) 0.0138(4) 0.0006(3) 0.0001(3) -0.0009(3)
Fe10 0.0072(4) 0.0068(4) 0.0140(4) 0.0005(3) 0.0001(3) -0.0003(3)
Fe16 0.0076(4) 0.0074(4) 0.0128(4) -0.0002(3) 0.0001(3) -0.0008(4)
Fe5 0.0073(4) 0.0064(4) 0.0151(4) -0.0003(3) 0.0011(3) -0.0002(3)
Fe14 0.0065(4) 0.0072(4) 0.0133(4) -0.0008(3) 0.0010(3) -0.0005(3)
Fe12 0.0085(4) 0.0059(4) 0.0138(4) -0.0003(3) 0.0005(3) 0.0002(3)
Fe4 0.0088(4) 0.0064(4) 0.0128(4) 0.0002(3) 0.0004(3) 0.0004(3)
Fe3 0.0084(4) 0.0063(4) 0.0130(4) -0.0011(3) 0.0002(3) 0.0000(3)
S10 0.0081(5) 0.0069(5) 0.0127(5) 0.0003(6) 0.0009(7) -0.0003(4)
S5 0.0091(5) 0.0077(5) 0.0114(5) 0.0003(6) 0.0001(6) -0.0001(4)
Fe11 0.0084(4) 0.0060(4) 0.0125(4) -0.0005(3) 0.0004(3) 0.0001(3)
S2 0.0102(8) 0.0092(7) 0.0142(6) 0.0014(5) 0.0023(5) 0.0014(6)
Fe15 0.0081(4) 0.0073(4) 0.0129(4) -0.0011(3) 0.0000(3) -0.0009(3)
S6 0.0107(8) 0.0108(7) 0.0134(6) -0.0008(5) 0.0013(6) -0.0010(6)
S9 0.0103(7) 0.0092(7) 0.0136(6) -0.0003(5) 0.0019(6) -0.0017(6)
S13 0.0092(7) 0.0091(7) 0.0141(6) 0.0020(5) 0.0010(5) 0.0015(6)
S3 0.0082(7) 0.0081(6) 0.0136(6) -0.0027(5) 0.0002(5) 0.0014(5)
S4 0.0101(7) 0.0076(6) 0.0138(6) 0.0007(5) -0.0005(5) -0.0002(6)
S12 0.0103(7) 0.0076(6) 0.0146(6) -0.0026(5) -0.0016(5) -0.0002(5)
S14 0.0106(7) 0.0073(6) 0.0143(6) 0.0002(5) -0.0013(6) -0.0009(6)
S16 0.0103(7) 0.0078(7) 0.0134(6) -0.0014(5) 0.0006(5) -0.0017(6)
S1 0.0108(7) 0.0065(6) 0.0143(6) 0.0008(5) -0.0010(6) -0.0012(6)
S7 0.0098(7) 0.0087(6) 0.0131(6) -0.0027(5) -0.0016(5) 0.0011(5)
S8 0.0093(7) 0.0093(7) 0.0152(6) -0.0022(5) -0.0002(5) 0.0011(5)
S17 0.0093(7) 0.0106(7) 0.0117(6) 0.0007(5) 0.0006(5) 0.0016(6)
S18 0.0082(7) 0.0075(6) 0.0120(6) -0.0005(5) 0.0010(5) 0.0003(5)
S11 0.0094(7) 0.0072(6) 0.0127(6) -0.0003(5) -0.0004(5) -0.0005(5)
S15 0.0088(7) 0.0079(6) 0.0113(6) -0.0013(5) 0.0002(5) -0.0002(5)
S20 0.0094(7) 0.0092(6) 0.0127(6) -0.0015(5) 0.0002(5) -0.0012(5)
Fe18 0.0121(4) 0.0095(4) 0.0144(4) 0.0010(3) 0.0010(3) -0.0001(3)
Fe17 0.0122(4) 0.0092(4) 0.0136(3) -0.0004(3) -0.0008(3) -0.0010(3)
S19 0.0092(7) 0.0087(6) 0.0131(6) 0.0006(5) 0.0017(5) 0.0017(5)
N2 0.018(3) 0.023(3) 0.010(2) -0.0040(18) 0.0006(19) 0.000(2)
N9 0.013(3) 0.015(2) 0.014(2) -0.0072(18) 0.003(2) -0.002(2)
N12 0.014(3) 0.028(3) 0.017(2) 0.004(2) 0.000(2) 0.005(2)
N11 0.014(3) 0.015(2) 0.014(2) 0.0021(17) -0.0019(19) -0.002(2)
N6 0.020(3) 0.013(2) 0.016(2) -0.0001(17) -0.001(2) 0.004(2)
N1 0.018(3) 0.014(2) 0.015(2) -0.0009(18) -0.002(2) 0.000(2)
N4 0.019(3) 0.010(2) 0.022(2) -0.0002(18) -0.001(2) -0.002(2)
N3 0.016(3) 0.012(2) 0.017(2) -0.0031(17) -0.001(2) -0.002(2)
N8 0.012(2) 0.016(2) 0.012(2) -0.0022(17) -0.0022(19) 0.000(2)
C10 0.026(3) 0.010(3) 0.026(3) 0.000(2) 0.003(3) -0.004(2)
C9 0.024(4) 0.016(3) 0.022(3) -0.003(2) 0.004(3) -0.007(3)
N7 0.014(3) 0.016(3) 0.020(2) -0.0014(19) -0.001(2) -0.001(2)
C6 0.026(3) 0.011(3) 0.015(3) 0.001(2) 0.000(2) -0.003(2)
C5 0.021(3) 0.021(3) 0.021(3) 0.004(2) -0.005(2) -0.009(3)
N5 0.016(3) 0.014(2) 0.014(2) 0.0026(17) 0.002(2) -0.003(2)
C1 0.014(3) 0.045(5) 0.023(3) -0.008(3) -0.002(3) 0.002(3)
C12 0.020(3) 0.021(3) 0.014(3) 0.002(2) 0.002(2) 0.006(2)
C2 0.015(3) 0.044(4) 0.025(3) -0.009(3) 0.000(3) 0.004(3)
C3 0.027(3) 0.010(3) 0.019(3) -0.004(2) -0.003(3) 0.000(2)
C7 0.028(3) 0.011(3) 0.020(3) -0.001(2) 0.002(3) 0.001(2)
N10 0.018(3) 0.015(2) 0.015(2) -0.0009(18) 0.0029(19) 0.002(2)
C8 0.017(3) 0.019(3) 0.017(3) -0.002(2) -0.001(2) 0.008(2)
C4 0.020(3) 0.016(3) 0.025(3) 0.003(2) 0.002(3) -0.001(3)
C13 0.030(4) 0.032(4) 0.032(4) 0.014(3) 0.000(3) -0.012(3)
N13 0.036(4) 0.021(3) 0.041(4) 0.011(3) 0.007(3) 0.007(3)
C14 0.032(5) 0.027(4) 0.128(10) 0.041(5) 0.034(6) 0.016(4)
N14 0.044(5) 0.041(4) 0.047(4) -0.002(3) -0.004(4) -0.007(4)
C11 0.013(3) 0.027(3) 0.014(3) 0.006(2) 0.002(2) 0.004(2)

loop_
_atom_type_symbol
_atom_type_description
_atom_type_scat_dispersion_real
_atom_type_scat_dispersion_imag
_atom_type_scat_source
C C 0.0033 0.0016 'International Tables Vol C Tables 4.2.6.8 and 6.1.1.4'
H H 0.0000 0.0000 'International Tables Vol C Tables 4.2.6.8 and 6.1.1.4'
N N 0.0061 0.0033 'International Tables Vol C Tables 4.2.6.8 and 6.1.1.4'
S S 0.1246 0.1234 'International Tables Vol C Tables 4.2.6.8 and 6.1.1.4'
Fe Fe 0.3463 0.8444 'International Tables Vol C Tables 4.2.6.8 and 6.1.1.4'

loop_
_geom_angle_atom_site_label_1
_geom_angle_atom_site_label_2
_geom_angle_atom_site_label_3
_geom_angle
_geom_angle_site_symmetry_1
_geom_angle_site_symmetry_3
_geom_angle_publ_flag
S2 Fe6 S6 123.83(7) . . ?
S2 Fe6 S9 112.96(7) . . ?
S6 Fe6 S9 107.28(7) . . ?
S2 Fe6 S5 105.04(7) . . ?
S6 Fe6 S5 99.23(6) . . ?
S9 Fe6 S5 106.30(7) . . ?
S2 Fe6 Fe9 142.39(6) . . ?
S6 Fe6 Fe9 54.51(5) . . ?
S9 Fe6 Fe9 52.77(5) . . ?
S5 Fe6 Fe9 112.34(6) . . ?
S2 Fe6 Fe8 125.00(6) . . ?
S6 Fe6 Fe8 110.25(6) . . ?
S9 Fe6 Fe8 52.92(5) . . ?
S5 Fe6 Fe8 53.44(5) . . ?
Fe9 Fe6 Fe8 77.32(4) . . ?
S2 Fe6 Fe2 52.86(5) . . ?
S6 Fe6 Fe2 125.42(6) . . ?
S9 Fe6 Fe2 124.02(6) . . ?
S5 Fe6 Fe2 52.18(5) . . ?
Fe9 Fe6 Fe2 164.25(5) . . ?
Fe8 Fe6 Fe2 89.12(4) . . ?
S13 Fe9 S9 122.83(7) . . ?
S13 Fe9 S6 112.36(7) . . ?
S9 Fe9 S6 107.47(7) . . ?
S13 Fe9 S10 104.22(7) . . ?
S9 Fe9 S10 102.93(6) . . ?
S6 Fe9 S10 105.17(7) . . ?
S13 Fe9 Fe6 141.52(6) . . ?
S9 Fe9 Fe6 54.67(5) . . ?
S6 Fe9 Fe6 52.80(5) . . ?
S10 Fe9 Fe6 113.81(6) . . ?
S13 Fe9 Fe7 123.55(6) . . ?
S9 Fe9 Fe7 113.08(6) . . ?
S6 Fe9 Fe7 52.11(5) . . ?
S10 Fe9 Fe7 53.14(5) . . ?
Fe6 Fe9 Fe7 78.24(4) . . ?
S13 Fe9 Fe13 52.45(5) . . ?
S9 Fe9 Fe13 126.06(6) . . ?
S6 Fe9 Fe13 124.01(6) . . ?
S10 Fe9 Fe13 51.85(6) . . ?
Fe6 Fe9 Fe13 165.46(5) . . ?
Fe7 Fe9 Fe13 89.31(4) . . ?
S1 Fe2 S5 107.15(7) . . ?
S1 Fe2 S2 113.73(7) . . ?
S5 Fe2 S2 104.03(7) . . ?
S1 Fe2 S13 120.89(7) . 1_455 ?
S5 Fe2 S13 103.37(6) . 1_455 ?
S2 Fe2 S13 105.95(6) . 1_455 ?
S1 Fe2 Fe5 53.42(5) . . ?
S5 Fe2 Fe5 53.82(5) . . ?
S2 Fe2 Fe5 125.53(6) . . ?
S13 Fe2 Fe5 126.31(6) 1_455 . ?
S1 Fe2 Fe13 140.80(6) . 1_455 ?
S5 Fe2 Fe13 111.89(6) . 1_455 ?
S2 Fe2 Fe13 53.23(5) . 1_455 ?
S13 Fe2 Fe13 52.74(5) 1_455 1_455 ?
Fe5 Fe2 Fe13 165.70(5) . 1_455 ?
S1 Fe2 Fe6 125.19(6) . . ?
S5 Fe2 Fe6 53.09(5) . . ?
S2 Fe2 Fe6 50.95(5) . . ?
S13 Fe2 Fe6 113.70(6) 1_455 . ?
Fe5 Fe2 Fe6 90.77(4) . . ?
Fe13 Fe2 Fe6 78.30(4) 1_455 . ?
S14 Fe13 S10 106.37(7) . . ?
S14 Fe13 S13 111.76(7) . . ?
S10 Fe13 S13 103.76(7) . . ?
S14 Fe13 S2 123.05(8) . 1_655 ?
S10 Fe13 S2 103.85(6) . 1_655 ?
S13 Fe13 S2 106.18(7) . 1_655 ?
S14 Fe13 Fe2 138.46(6) . 1_655 ?
S10 Fe13 Fe2 114.69(6) . 1_655 ?
S13 Fe13 Fe2 53.22(5) . 1_655 ?
S2 Fe13 Fe2 52.98(5) 1_655 1_655 ?
S14 Fe13 Fe10 52.82(5) . . ?
S10 Fe13 Fe10 53.63(5) . . ?
S13 Fe13 Fe10 123.00(6) . . ?
S2 Fe13 Fe10 128.62(6) 1_655 . ?
Fe2 Fe13 Fe10 167.96(5) 1_655 . ?
S14 Fe13 Fe9 124.48(6) . . ?
S10 Fe13 Fe9 53.06(5) . . ?
S13 Fe13 Fe9 50.79(5) . . ?
S2 Fe13 Fe9 112.32(6) 1_655 . ?
Fe2 Fe13 Fe9 78.93(4) 1_655 . ?
Fe10 Fe13 Fe9 90.31(4) . . ?
S6 Fe7 S7 111.44(7) . . ?
S6 Fe7 S3 121.45(8) . . ?
S7 Fe7 S3 106.17(6) . . ?
S6 Fe7 S10 106.64(7) . . ?
S7 Fe7 S10 104.43(7) . . ?
S3 Fe7 S10 105.32(6) . . ?
S6 Fe7 Fe3 137.54(6) . . ?
S7 Fe7 Fe3 53.11(5) . . ?
S3 Fe7 Fe3 53.06(5) . . ?
S10 Fe7 Fe3 115.39(6) . . ?
S6 Fe7 Fe9 53.23(5) . . ?
S7 Fe7 Fe9 123.54(6) . . ?
S3 Fe7 Fe9 128.66(6) . . ?
S10 Fe7 Fe9 53.50(5) . . ?
Fe3 Fe7 Fe9 168.59(5) . . ?
S6 Fe7 Fe10 125.14(6) . . ?
S7 Fe7 Fe10 51.52(5) . . ?
S3 Fe7 Fe10 113.34(6) . . ?
S10 Fe7 Fe10 53.03(5) . . ?
Fe3 Fe7 Fe10 79.22(4) . . ?
Fe9 Fe7 Fe10 90.61(4) . . ?
S9 Fe8 S8 113.71(7) . . ?
S9 Fe8 S12 121.31(7) . . ?
S8 Fe8 S12 105.26(6) . . ?
S9 Fe8 S5 107.59(7) . . ?
S8 Fe8 S5 104.28(7) . . ?
S12 Fe8 S5 102.96(6) . . ?
S9 Fe8 Fe6 53.73(5) . . ?
S8 Fe8 Fe6 125.56(6) . . ?
S12 Fe8 Fe6 126.86(6) . . ?
S5 Fe8 Fe6 53.92(5) . . ?
S9 Fe8 Fe12 140.72(6) . . ?
S8 Fe8 Fe12 52.75(5) . . ?
S12 Fe8 Fe12 52.53(5) . . ?
S5 Fe8 Fe12 111.52(6) . . ?
Fe6 Fe8 Fe12 165.41(5) . . ?
S9 Fe8 Fe5 126.03(6) . . ?
S8 Fe8 Fe5 51.47(5) . . ?
S12 Fe8 Fe5 112.45(6) . . ?
S5 Fe8 Fe5 52.83(5) . . ?
Fe6 Fe8 Fe5 90.81(4) . . ?
Fe12 Fe8 Fe5 77.61(4) . . ?
S12 Fe1 S1 122.75(7) 1_455 . ?
S12 Fe1 S4 113.00(7) 1_455 . ?
S1 Fe1 S4 106.88(7) . . ?
S12 Fe1 S18 103.95(7) 1_455 . ?
S1 Fe1 S18 103.54(6) . . ?
S4 Fe1 S18 104.83(7) . . ?
S12 Fe1 Fe5 141.04(6) 1_455 . ?
S1 Fe1 Fe5 53.95(5) . . ?
S4 Fe1 Fe5 52.94(5) . . ?
S18 Fe1 Fe5 114.64(6) . . ?
S12 Fe1 Fe4 123.73(6) 1_455 . ?
S1 Fe1 Fe4 112.95(6) . . ?
S4 Fe1 Fe4 52.17(5) . . ?
S18 Fe1 Fe4 52.74(5) . . ?
Fe5 Fe1 Fe4 79.14(4) . . ?
S12 Fe1 Fe12 51.81(5) 1_455 1_455 ?
S1 Fe1 Fe12 126.93(6) . 1_455 ?
S4 Fe1 Fe12 123.83(6) . 1_455 ?
S18 Fe1 Fe12 52.21(5) . 1_455 ?
Fe5 Fe1 Fe12 166.63(5) . 1_455 ?
Fe4 Fe1 Fe12 89.28(4) . 1_455 ?
S7 Fe10 S11 122.65(7) . . ?
S7 Fe10 S14 111.92(7) . . ?
S11 Fe10 S14 107.17(7) . . ?
S7 Fe10 S10 105.27(8) . . ?
S11 Fe10 S10 103.20(6) . . ?
S14 Fe10 S10 104.89(7) . . ?
S7 Fe10 Fe14 140.45(6) . . ?
S11 Fe10 Fe14 54.28(5) . . ?
S14 Fe10 Fe14 52.89(5) . . ?
S10 Fe10 Fe14 113.82(6) . . ?
S7 Fe10 Fe13 123.88(6) . . ?
S11 Fe10 Fe13 113.05(6) . . ?
S14 Fe10 Fe13 52.41(5) . . ?
S10 Fe10 Fe13 52.56(5) . . ?
Fe14 Fe10 Fe13 78.70(4) . . ?
S7 Fe10 Fe7 52.55(5) . . ?
S11 Fe10 Fe7 126.37(6) . . ?
S14 Fe10 Fe7 124.29(6) . . ?
S10 Fe10 Fe7 52.85(6) . . ?
Fe14 Fe10 Fe7 166.51(5) . . ?
Fe13 Fe10 Fe7 89.77(4) . . ?
S17 Fe16 S16 121.08(7) . . ?
S17 Fe16 S16 112.94(7) . 3_656 ?
S16 Fe16 S16 107.50(6) . 3_656 ?
S17 Fe16 S18 104.87(7) . 1_655 ?
S16 Fe16 S18 103.57(6) . 1_655 ?
S16 Fe16 S18 105.33(7) 3_656 1_655 ?
S17 Fe16 Fe16 139.88(7) . 3_656 ?
S16 Fe16 Fe16 54.66(5) . 3_656 ?
S16 Fe16 Fe16 52.84(5) 3_656 3_656 ?
S18 Fe16 Fe16 114.97(7) 1_655 3_656 ?
S17 Fe16 Fe12 123.98(6) . . ?
S16 Fe16 Fe12 114.45(6) . . ?
S16 Fe16 Fe12 52.36(5) 3_656 . ?
S18 Fe16 Fe12 53.01(5) 1_655 . ?
Fe16 Fe16 Fe12 79.83(5) 3_656 . ?
S17 Fe16 Fe4 52.85(5) . 1_655 ?
S16 Fe16 Fe4 125.16(6) . 1_655 ?
S16 Fe16 Fe4 125.23(6) 3_656 1_655 ?
S18 Fe16 Fe4 52.13(5) 1_655 1_655 ?
Fe16 Fe16 Fe4 167.05(6) 3_656 1_655 ?
Fe12 Fe16 Fe4 89.66(4) . 1_655 ?
S8 Fe5 S4 123.34(7) . . ?
S8 Fe5 S1 112.19(7) . . ?
S4 Fe5 S1 107.06(7) . . ?
S8 Fe5 S5 105.16(7) . . ?
S4 Fe5 S5 101.33(6) . . ?
S1 Fe5 S5 105.94(7) . . ?
S8 Fe5 Fe1 141.49(6) . . ?
S4 Fe5 Fe1 54.13(5) . . ?
S1 Fe5 Fe1 52.93(5) . . ?
S5 Fe5 Fe1 113.03(6) . . ?
S8 Fe5 Fe2 124.63(6) . . ?
S4 Fe5 Fe2 111.44(6) . . ?
S1 Fe5 Fe2 52.82(5) . . ?
S5 Fe5 Fe2 53.21(5) . . ?
Fe1 Fe5 Fe2 77.77(4) . . ?
S8 Fe5 Fe8 52.50(5) . . ?
S4 Fe5 Fe8 126.94(6) . . ?
S1 Fe5 Fe8 123.45(6) . . ?
S5 Fe5 Fe8 52.68(5) . . ?
Fe1 Fe5 Fe8 165.33(5) . . ?
Fe2 Fe5 Fe8 89.29(4) . . ?
S3 Fe14 S14 122.85(7) 1_655 . ?
S3 Fe14 S11 112.20(7) 1_655 . ?
S14 Fe14 S11 107.13(7) . . ?
S3 Fe14 S15 105.49(7) 1_655 . ?
S14 Fe14 S15 101.87(6) . . ?
S11 Fe14 S15 105.51(7) . . ?
S3 Fe14 Fe10 140.40(6) 1_655 . ?
S14 Fe14 Fe10 53.93(5) . . ?
S11 Fe14 Fe10 53.20(5) . . ?
S15 Fe14 Fe10 113.81(6) . . ?
S3 Fe14 Fe11 124.02(6) 1_655 . ?
S14 Fe14 Fe11 112.62(6) . . ?
S11 Fe14 Fe11 52.52(5) . . ?
S15 Fe14 Fe11 53.04(5) . . ?
Fe10 Fe14 Fe11 79.16(4) . . ?
S3 Fe14 Fe3 52.57(5) 1_655 1_655 ?
S14 Fe14 Fe3 126.25(6) . 1_655 ?
S11 Fe14 Fe3 124.26(6) . 1_655 ?
S15 Fe14 Fe3 52.98(5) . 1_655 ?
Fe10 Fe14 Fe3 166.64(5) . 1_655 ?
Fe11 Fe14 Fe3 89.57(4) . 1_655 ?
S12 Fe12 S16 113.36(7) . 3_656 ?
S12 Fe12 S8 105.57(7) . . ?
S16 Fe12 S8 122.06(7) 3_656 . ?
S12 Fe12 S18 103.59(7) . 1_655 ?
S16 Fe12 S18 107.03(7) 3_656 1_655 ?
S8 Fe12 S18 103.31(6) . 1_655 ?
S12 Fe12 Fe8 52.86(5) . . ?
S16 Fe12 Fe8 138.74(6) 3_656 . ?
S8 Fe12 Fe8 52.73(5) . . ?
S18 Fe12 Fe8 113.95(6) 1_655 . ?
S12 Fe12 Fe16 123.88(6) . . ?
S16 Fe12 Fe16 53.50(5) 3_656 . ?
S8 Fe12 Fe16 128.04(6) . . ?
S18 Fe12 Fe16 53.57(5) 1_655 . ?
Fe8 Fe12 Fe16 167.32(5) . . ?
S12 Fe12 Fe1 51.14(5) . 1_655 ?
S16 Fe12 Fe1 126.07(6) 3_656 1_655 ?
S8 Fe12 Fe1 111.65(6) . 1_655 ?
S18 Fe12 Fe1 52.52(5) 1_655 1_655 ?
Fe8 Fe12 Fe1 78.71(4) . 1_655 ?
Fe16 Fe12 Fe1 90.29(4) . 1_655 ?
S4 Fe4 S18 106.61(7) . . ?
S4 Fe4 S17 112.00(7) . 1_455 ?
S18 Fe4 S17 103.76(7) . 1_455 ?
S4 Fe4 S17 121.21(7) . 3_656 ?
S18 Fe4 S17 105.44(6) . 3_656 ?
S17 Fe4 S17 106.30(6) 1_455 3_656 ?
S4 Fe4 Fe4 138.12(7) . 3_556 ?
S18 Fe4 Fe4 114.86(7) . 3_556 ?
S17 Fe4 Fe4 53.27(5) 1_455 3_556 ?
S17 Fe4 Fe4 53.03(5) 3_656 3_556 ?
S4 Fe4 Fe1 53.18(5) . . ?
S18 Fe4 Fe1 53.52(5) . . ?
S17 Fe4 Fe1 123.45(6) 1_455 . ?
S17 Fe4 Fe1 128.50(6) 3_656 . ?
Fe4 Fe4 Fe1 168.14(6) 3_556 . ?
S4 Fe4 Fe16 125.20(6) . 1_455 ?
S18 Fe4 Fe16 53.13(5) . 1_455 ?
S17 Fe4 Fe16 50.74(5) 1_455 1_455 ?
S17 Fe4 Fe16 113.52(6) 3_656 1_455 ?
Fe4 Fe4 Fe16 78.84(5) 3_556 1_455 ?
Fe1 Fe4 Fe16 90.77(4) . 1_455 ?
S3 Fe3 S20 111.52(7) . . ?
S3 Fe3 S7 106.41(6) . . ?
S20 Fe3 S7 120.62(7) . . ?
S3 Fe3 S15 104.54(7) . 1_455 ?
S20 Fe3 S15 107.90(7) . 1_455 ?
S7 Fe3 S15 104.54(6) . 1_455 ?
S3 Fe3 Fe15 124.07(6) . 1_455 ?
S20 Fe3 Fe15 54.05(5) . 1_455 ?
S7 Fe3 Fe15 127.87(6) . 1_455 ?
S15 Fe3 Fe15 53.93(5) 1_455 1_455 ?
S3 Fe3 Fe7 53.23(5) . . ?
S20 Fe3 Fe7 137.07(6) . . ?
S7 Fe3 Fe7 53.18(5) . . ?
S15 Fe3 Fe7 114.71(6) 1_455 . ?
Fe15 Fe3 Fe7 168.45(5) 1_455 . ?
S3 Fe3 Fe14 51.62(5) . 1_455 ?
S20 Fe3 Fe14 125.46(6) . 1_455 ?
S7 Fe3 Fe14 113.85(6) . 1_455 ?
S15 Fe3 Fe14 52.97(5) 1_455 1_455 ?
Fe15 Fe3 Fe14 90.53(4) 1_455 1_455 ?
Fe7 Fe3 Fe14 79.55(4) . 1_455 ?
Fe13 S10 Fe7 116.98(5) . . ?
Fe13 S10 Fe10 73.81(6) . . ?
Fe7 S10 Fe10 74.12(6) . . ?
Fe13 S10 Fe9 75.10(6) . . ?
Fe7 S10 Fe9 73.36(6) . . ?
Fe10 S10 Fe9 116.75(5) . . ?
Fe2 S5 Fe8 115.42(5) . . ?
Fe2 S5 Fe5 72.97(6) . . ?
Fe8 S5 Fe5 74.50(6) . . ?
Fe2 S5 Fe6 74.73(6) . . ?
Fe8 S5 Fe6 72.64(6) . . ?
Fe5 S5 Fe6 116.66(5) . . ?
S11 Fe11 S15 107.70(7) . . ?
S11 Fe11 S19 111.98(6) . 3_766 ?
S15 Fe11 S19 104.24(7) . 3_766 ?
S11 Fe11 S19 121.09(7) . . ?
S15 Fe11 S19 105.14(6) . . ?
S19 Fe11 S19 105.30(6) 3_766 . ?
S11 Fe11 Fe14 53.82(5) . . ?
S15 Fe11 Fe14 53.93(5) . . ?
S19 Fe11 Fe14 123.60(6) 3_766 . ?
S19 Fe11 Fe14 129.39(6) . . ?
S11 Fe11 Fe11 137.24(7) . 3_766 ?
S15 Fe11 Fe11 114.71(7) . 3_766 ?
S19 Fe11 Fe11 52.78(5) 3_766 3_766 ?
S19 Fe11 Fe11 52.52(5) . 3_766 ?
Fe14 Fe11 Fe11 168.28(6) . 3_766 ?
S11 Fe11 Fe15 125.31(6) . . ?
S15 Fe11 Fe15 53.21(5) . . ?
S19 Fe11 Fe15 51.07(5) 3_766 . ?
S19 Fe11 Fe15 113.57(6) . . ?
Fe14 Fe11 Fe15 90.32(4) . . ?
Fe11 Fe11 Fe15 79.23(5) 3_766 . ?
Fe6 S2 Fe2 76.19(6) . . ?
Fe6 S2 Fe13 101.21(7) . 1_455 ?
Fe2 S2 Fe13 73.79(6) . 1_455 ?
S19 Fe15 S20 120.48(7) 3_766 3_766 ?
S19 Fe15 S20 111.74(6) 3_766 1_655 ?
S20 Fe15 S20 107.21(6) 3_766 1_655 ?
S19 Fe15 S15 104.91(7) 3_766 . ?
S20 Fe15 S15 104.78(6) 3_766 . ?
S20 Fe15 S15 106.69(7) 1_655 . ?
S19 Fe15 Fe15 137.54(7) 3_766 3_866 ?
S20 Fe15 Fe15 54.76(5) 3_766 3_866 ?
S20 Fe15 Fe15 52.45(5) 1_655 3_866 ?
S15 Fe15 Fe15 117.22(7) . 3_866 ?
S19 Fe15 Fe3 124.11(6) 3_766 1_655 ?
S20 Fe15 Fe3 115.14(6) 3_766 1_655 ?
S20 Fe15 Fe3 52.99(5) 1_655 1_655 ?
S15 Fe15 Fe3 53.77(5) . 1_655 ?
Fe15 Fe15 Fe3 80.67(5) 3_866 1_655 ?
S19 Fe15 Fe11 52.77(5) 3_766 . ?
S20 Fe15 Fe11 126.94(6) 3_766 . ?
S20 Fe15 Fe11 124.40(6) 1_655 . ?
S15 Fe15 Fe11 52.18(5) . . ?
Fe15 Fe15 Fe11 169.06(6) 3_866 . ?
Fe3 Fe15 Fe11 89.58(4) 1_655 . ?
Fe6 S6 Fe7 99.59(7) . . ?
Fe6 S6 Fe9 72.69(6) . . ?
Fe7 S6 Fe9 74.67(6) . . ?
Fe9 S9 Fe8 97.07(6) . . ?
Fe9 S9 Fe6 72.56(6) . . ?
Fe8 S9 Fe6 73.34(6) . . ?
Fe9 S13 Fe13 76.76(6) . . ?
Fe9 S13 Fe2 102.60(7) . 1_655 ?
Fe13 S13 Fe2 74.04(6) . 1_655 ?
Fe14 S3 Fe3 75.81(6) 1_455 . ?
Fe14 S3 Fe7 102.31(7) 1_455 . ?
Fe3 S3 Fe7 73.71(6) . . ?
Fe5 S4 Fe4 100.79(7) . . ?
Fe5 S4 Fe1 72.93(6) . . ?
Fe4 S4 Fe1 74.64(6) . . ?
Fe1 S12 Fe12 77.06(6) 1_655 . ?
Fe1 S12 Fe8 102.58(7) 1_655 . ?
Fe12 S12 Fe8 74.60(6) . . ?
Fe14 S14 Fe13 100.12(7) . . ?
Fe14 S14 Fe10 73.18(6) . . ?
Fe13 S14 Fe10 74.77(6) . . ?
Fe16 S16 Fe12 101.39(7) . 3_656 ?
Fe16 S16 Fe16 72.50(6) . 3_656 ?
Fe12 S16 Fe16 74.14(6) 3_656 3_656 ?
Fe1 S1 Fe2 97.99(7) . . ?
Fe1 S1 Fe5 73.12(6) . . ?
Fe2 S1 Fe5 73.76(6) . . ?
Fe10 S7 Fe3 102.08(7) . . ?
Fe10 S7 Fe7 75.94(6) . . ?
Fe3 S7 Fe7 73.71(6) . . ?
Fe5 S8 Fe8 76.03(6) . . ?
Fe5 S8 Fe12 100.35(7) . . ?
Fe8 S8 Fe12 74.52(6) . . ?
Fe16 S17 Fe4 76.41(6) . 1_655 ?
Fe16 S17 Fe4 102.23(7) . 3_656 ?
Fe4 S17 Fe4 73.70(6) 1_655 3_656 ?
Fe4 S18 Fe12 117.26(7) . 1_455 ?
Fe4 S18 Fe1 73.74(6) . . ?
Fe12 S18 Fe1 75.27(6) 1_455 . ?
Fe4 S18 Fe16 74.75(6) . 1_455 ?
Fe12 S18 Fe16 73.42(6) 1_455 1_455 ?
Fe1 S18 Fe16 117.34(6) . 1_455 ?
Fe11 S11 Fe10 99.77(6) . . ?
Fe11 S11 Fe14 73.66(6) . . ?
Fe10 S11 Fe14 72.52(6) . . ?
Fe11 S15 Fe14 73.04(6) . . ?
Fe11 S15 Fe3 115.52(7) . 1_655 ?
Fe14 S15 Fe3 74.04(6) . 1_655 ?
Fe11 S15 Fe15 74.61(6) . . ?
Fe14 S15 Fe15 115.65(6) . . ?
Fe3 S15 Fe15 72.30(6) 1_655 . ?
Fe15 S20 Fe3 102.04(6) 3_766 . ?
Fe15 S20 Fe15 72.79(6) 3_766 1_455 ?
Fe3 S20 Fe15 72.96(6) . 1_455 ?
N12 Fe18 N8 95.97(19) . . ?
N12 Fe18 N9 163.2(2) . . ?
N8 Fe18 N9 93.2(2) . . ?
N12 Fe18 N11 79.28(19) . . ?
N8 Fe18 N11 166.01(19) . . ?
N9 Fe18 N11 94.8(2) . . ?
N12 Fe18 N7 96.1(2) . . ?
N8 Fe18 N7 78.01(19) . . ?
N9 Fe18 N7 99.54(19) . . ?
N11 Fe18 N7 89.3(2) . . ?
N12 Fe18 N10 88.7(2) . . ?
N8 Fe18 N10 93.22(19) . . ?
N9 Fe18 N10 76.71(18) . . ?
N11 Fe18 N10 99.8(2) . . ?
N7 Fe18 N10 170.3(2) . . ?
N2 Fe17 N5 163.1(2) . . ?
N2 Fe17 N3 95.6(2) . . ?
N5 Fe17 N3 100.05(19) . . ?
N2 Fe17 N4 95.18(19) . . ?
N5 Fe17 N4 94.2(2) . . ?
N3 Fe17 N4 78.33(19) . . ?
N2 Fe17 N1 79.07(19) . . ?
N5 Fe17 N1 94.49(19) . . ?
N3 Fe17 N1 89.9(2) . . ?
N4 Fe17 N1 166.43(19) . . ?
N2 Fe17 N6 88.9(2) . . ?
N5 Fe17 N6 76.36(19) . . ?
N3 Fe17 N6 172.0(2) . . ?
N4 Fe17 N6 94.72(19) . . ?
N1 Fe17 N6 97.42(19) . . ?
Fe15 S19 Fe11 76.16(6) 3_766 3_766 ?
Fe15 S19 Fe11 103.24(7) 3_766 . ?
Fe11 S19 Fe11 74.70(6) 3_766 . ?
C2 N2 Fe17 108.1(4) . . ?
C9 N9 Fe18 111.1(4) . . ?
C12 N12 Fe18 109.1(4) . . ?
C11 N11 Fe18 108.1(3) . . ?
C6 N6 Fe17 111.2(4) . . ?
C1 N1 Fe17 109.2(4) . . ?
C4 N4 Fe17 109.6(4) . . ?
C3 N3 Fe17 110.2(4) . . ?
C8 N8 Fe18 108.8(4) . . ?
N10 C10 C9 109.2(5) . . ?
N9 C9 C10 108.3(5) . . ?
C7 N7 Fe18 110.1(4) . . ?
N6 C6 C5 108.0(5) . . ?
N5 C5 C6 107.3(5) . . ?
C5 N5 Fe17 111.2(4) . . ?
C2 C1 N1 110.6(6) . . ?
N12 C12 C11 107.6(5) . . ?
C1 C2 N2 111.3(6) . . ?
N3 C3 C4 108.7(5) . . ?
N7 C7 C8 109.0(5) . . ?
C10 N10 Fe18 110.6(4) . . ?
N8 C8 C7 109.6(5) . . ?
N4 C4 C3 109.4(5) . . ?
N13 C13 C14 123.4(8) . . ?
N14 C14 C13 115.6(10) . . ?
N11 C11 C12 110.3(5) . . ?

loop_
_geom_bond_atom_site_label_1
_geom_bond_atom_site_label_2
_geom_bond_distance
_geom_bond_site_symmetry_2
_geom_bond_publ_flag
Fe6 S2 2.2458(19) . ?
Fe6 S6 2.2569(18) . ?
Fe6 S9 2.3131(19) . ?
Fe6 S5 2.3273(19) . ?
Fe6 Fe9 2.7049(15) . ?
Fe6 Fe8 2.7485(13) . ?
Fe6 Fe2 2.8081(14) . ?
Fe9 S13 2.2429(19) . ?
Fe9 S9 2.2574(18) . ?
Fe9 S6 2.3069(19) . ?
Fe9 S10 2.330(2) . ?
Fe9 Fe7 2.7775(13) . ?
Fe9 Fe13 2.8177(14) . ?
Fe2 S1 2.2784(18) . ?
Fe2 S5 2.299(2) . ?
Fe2 S2 2.3052(18) . ?
Fe2 S13 2.3095(18) 1_455 ?
Fe2 Fe5 2.7454(13) . ?
Fe2 Fe13 2.7724(13) 1_455 ?
Fe13 S14 2.2775(19) . ?
Fe13 S10 2.293(2) . ?
Fe13 S13 2.2950(18) . ?
Fe13 S2 2.3129(18) 1_655 ?
Fe13 Fe2 2.7724(13) 1_655 ?
Fe13 Fe10 2.7733(13) . ?
Fe7 S6 2.2728(19) . ?
Fe7 S7 2.2907(18) . ?
Fe7 S3 2.2924(19) . ?
Fe7 S10 2.320(2) . ?
Fe7 Fe3 2.7468(14) . ?
Fe7 Fe10 2.7991(14) . ?
Fe8 S9 2.2890(18) . ?
Fe8 S8 2.2914(18) . ?
Fe8 S12 2.2944(18) . ?
Fe8 S5 2.313(2) . ?
Fe8 Fe12 2.7748(13) . ?
Fe8 Fe5 2.8029(14) . ?
Fe1 S12 2.2633(19) 1_455 ?
Fe1 S1 2.2663(18) . ?
Fe1 S4 2.3041(19) . ?
Fe1 S18 2.3247(18) . ?
Fe1 Fe5 2.7180(15) . ?
Fe1 Fe4 2.7754(13) . ?
Fe1 Fe12 2.8330(14) 1_455 ?
Fe10 S7 2.2588(19) . ?
Fe10 S11 2.2766(17) . ?
Fe10 S14 2.290(2) . ?
Fe10 S10 2.325(2) . ?
Fe10 Fe14 2.7118(16) . ?
Fe16 S17 2.2403(19) . ?
Fe16 S16 2.2681(18) . ?
Fe16 S16 2.3213(19) 3_656 ?
Fe16 S18 2.3318(18) 1_655 ?
Fe16 Fe16 2.714(2) 3_656 ?
Fe16 Fe12 2.7776(13) . ?
Fe16 Fe4 2.8122(14) 1_655 ?
Fe5 S8 2.2596(19) . ?
Fe5 S4 2.2689(18) . ?
Fe5 S1 2.2963(19) . ?
Fe5 S5 2.3177(19) . ?
Fe14 S3 2.2584(19) 1_655 ?
Fe14 S14 2.2592(18) . ?
Fe14 S11 2.3083(19) . ?
Fe14 S15 2.3191(18) . ?
Fe14 Fe11 2.7444(13) . ?
Fe14 Fe3 2.7929(14) 1_655 ?
Fe12 S12 2.2844(18) . ?
Fe12 S16 2.2866(18) 3_656 ?
Fe12 S8 2.2918(18) . ?
Fe12 S18 2.3148(19) 1_655 ?
Fe12 Fe1 2.8329(14) 1_655 ?
Fe4 S4 2.2734(18) . ?
Fe4 S18 2.3010(19) . ?
Fe4 S17 2.3061(18) 1_455 ?
Fe4 S17 2.3131(18) 3_656 ?
Fe4 Fe4 2.7701(18) 3_556 ?
Fe4 Fe16 2.8123(14) 1_455 ?
Fe3 S3 2.2873(18) . ?
Fe3 S20 2.2880(18) . ?
Fe3 S7 2.2887(18) . ?
Fe3 S15 2.3194(19) 1_455 ?
Fe3 Fe15 2.7393(13) 1_455 ?
Fe3 Fe14 2.7928(14) 1_455 ?
Fe11 S11 2.2695(18) . ?
Fe11 S15 2.2926(19) . ?
Fe11 S19 2.2943(18) 3_766 ?
Fe11 S19 2.3022(18) . ?
Fe11 Fe11 2.7886(18) 3_766 ?
Fe11 Fe15 2.7979(14) . ?
S2 Fe13 2.3129(18) 1_455 ?
Fe15 S19 2.2417(19) 3_766 ?
Fe15 S20 2.2515(17) 3_766 ?
Fe15 S20 2.3194(19) 1_655 ?
Fe15 S15 2.3240(18) . ?
Fe15 Fe15 2.713(2) 3_866 ?
Fe15 Fe3 2.7393(13) 1_655 ?
S13 Fe2 2.3094(18) 1_655 ?
S3 Fe14 2.2583(18) 1_455 ?
S12 Fe1 2.2633(19) 1_655 ?
S16 Fe12 2.2864(18) 3_656 ?
S16 Fe16 2.3214(19) 3_656 ?
S17 Fe4 2.3060(18) 1_655 ?
S17 Fe4 2.3132(18) 3_656 ?
S18 Fe12 2.3148(19) 1_455 ?
S18 Fe16 2.3318(18) 1_455 ?
S15 Fe3 2.3194(19) 1_655 ?
S20 Fe15 2.2515(17) 3_766 ?
S20 Fe15 2.3195(19) 1_455 ?
Fe18 N12 2.187(5) . ?
Fe18 N8 2.220(5) . ?
Fe18 N9 2.224(5) . ?
Fe18 N11 2.226(5) . ?
Fe18 N7 2.226(5) . ?
Fe18 N10 2.253(5) . ?
Fe17 N2 2.181(5) . ?
Fe17 N5 2.202(5) . ?
Fe17 N3 2.216(5) . ?
Fe17 N4 2.237(6) . ?
Fe17 N1 2.238(5) . ?
Fe17 N6 2.250(5) . ?
S19 Fe15 2.2418(19) 3_766 ?
S19 Fe11 2.2943(18) 3_766 ?
N2 C2 1.489(9) . ?
N9 C9 1.457(8) . ?
N12 C12 1.468(8) . ?
N11 C11 1.478(8) . ?
N6 C6 1.477(8) . ?
N1 C1 1.476(9) . ?
N4 C4 1.465(8) . ?
N3 C3 1.500(8) . ?
N8 C8 1.471(7) . ?
C10 N10 1.469(8) . ?
C10 C9 1.525(9) . ?
N7 C7 1.466(8) . ?
C6 C5 1.514(9) . ?
C5 N5 1.486(8) . ?
C1 C2 1.466(9) . ?
C12 C11 1.526(8) . ?
C3 C4 1.529(9) . ?
C7 C8 1.506(9) . ?
C13 N13 1.440(10) . ?
C13 C14 1.576(10) . ?
C14 N14 1.443(12) . ?
